data_2015311
loop_
_publ_author_name
'Boudebous, Amar'
'Constable, Edwin C.'
'Housecroft, Catherine E.'
'Neuburger, M.'
'Schaffner, S.'

_publ_section_title
;
 A hydrogen-bonded dimer of
 13-hydroxy-13-[(triisopropylsilyl)ethynyl]pentacen-6(13<i>H</i>)-one
;
_journal_coeditor_code GG3004
_journal_issue 5
_journal_name_full 'Acta Crystallographica Section C'
_journal_page_first o243
_journal_page_last o245
_journal_paper_doi 10.1107/S0108270106008262
_journal_volume 62
_journal_year 2006
_chemical_formula_iupac 'C33 H34 O2 Si1'
_chemical_formula_moiety 'C33 H34 O2 Si1'
_chemical_formula_sum 'C33 H34 O2 Si'
_chemical_formula_weight 490.72
_chemical_name_systematic
;
13-hydroxy-13-[(triisopropylsilyl)ethynyl]pentacen-6(13H)-one
;
_space_group_IT_number 2
_symmetry_cell_setting triclinic
_symmetry_space_group_name_Hall '-P 1'
_symmetry_space_group_name_H-M 'P -1'
_atom_sites_solution_hydrogens geom
_atom_sites_solution_primary direct
_audit_creation_method CRYSTALS_ver_12.80
_cell_angle_alpha 90.406(2)
_cell_angle_beta 92.2227(19)
_cell_angle_gamma 105.032(2)
_cell_formula_units_Z 2
_cell_length_a 8.8875(3)
_cell_length_b 8.9910(3)
_cell_length_c 17.6023(7)
_cell_measurement_reflns_used 5830
_cell_measurement_temperature 173
_cell_measurement_theta_max 27
_cell_measurement_theta_min 1
_cell_volume 1357.19(9)
_computing_cell_refinement 'DENZO and SCALEPACK'
_computing_data_collection 'COLLECT (Nonius, 2001)'
_computing_data_reduction 'DENZO and SCALEPACK (Otwinowski & Minor, 1997)'
_computing_molecular_graphics 'ORTEP-3 for Windows (Farrugia, 1997)'
_computing_publication_material CRYSTALS
_computing_structure_refinement 'CRYSTALS (Betteridge <i>et al.</i>,  2003)'
_computing_structure_solution 'SIR92 (Altomare <i>et al.</i>,  1994)'
_diffrn_ambient_temperature 173
_diffrn_measured_fraction_theta_full 0.993
_diffrn_measured_fraction_theta_max 0.986
_diffrn_measurement_device_type 'Nonius Kappa area-detector CCD'
_diffrn_measurement_method '\f and \w'
_diffrn_radiation_monochromator graphite
_diffrn_radiation_type 'Mo K\a'
_diffrn_radiation_wavelength 0.71073
_diffrn_reflns_av_R_equivalents 0.015
_diffrn_reflns_limit_h_max 11
_diffrn_reflns_limit_h_min -11
_diffrn_reflns_limit_k_max 11
_diffrn_reflns_limit_k_min -11
_diffrn_reflns_limit_l_max 22
_diffrn_reflns_limit_l_min -22
_diffrn_reflns_number 11207
_diffrn_reflns_theta_full 25.545
_diffrn_reflns_theta_max 27.467
_diffrn_reflns_theta_min 2.316
_diffrn_standards_number 0
_exptl_absorpt_coefficient_mu 0.114
_exptl_absorpt_correction_T_max 1.00
_exptl_absorpt_correction_T_min 0.96
_exptl_absorpt_correction_type multi-scan
_exptl_absorpt_process_details '(DENZO and SCALEPACK; Otwinowski & Minor, 1997)'
_exptl_crystal_colour colourless
_exptl_crystal_density_diffrn 1.201
_exptl_crystal_description plate
_exptl_crystal_F_000 524
_exptl_crystal_size_max 0.40
_exptl_crystal_size_mid 0.34
_exptl_crystal_size_min 0.02
_refine_diff_density_max 0.30
_refine_diff_density_min -0.22
_refine_ls_extinction_method None
_refine_ls_goodness_of_fit_ref 1.0710
_refine_ls_hydrogen_treatment mixed
_refine_ls_matrix_type full
_refine_ls_number_parameters 329
_refine_ls_number_reflns 3673
_refine_ls_number_restraints 2
_refine_ls_R_factor_all 0.0868
_refine_ls_R_factor_gt 0.0465
_refine_ls_shift/su_max 0.000204
_refine_ls_structure_factor_coef F
_refine_ls_weighting_details 'w = 1/[\s(F) + 0.04P] where P = [max(F~o~,0) + 2F~c~]/3'
_refine_ls_weighting_scheme calc
_refine_ls_wR_factor_all 0.0968
_refine_ls_wR_factor_gt 0.0643
_refine_ls_wR_factor_ref 0.0643
_reflns_number_gt 3673
_reflns_number_total 6138
_reflns_threshold_expression I>3\s(I)
_cod_data_source_file gg3004.cif
_cod_data_source_block I
_cod_original_formula_sum 'C33 H34 O2 Si1'
_cod_database_code 2015311

loop_
_symmetry_equiv_pos_as_xyz
x,y,z
-x,-y,-z

loop_
_atom_site_type_symbol
_atom_site_label
_atom_site_fract_x
_atom_site_fract_y
_atom_site_fract_z
_atom_site_U_iso_or_equiv
_atom_site_adp_type
_atom_site_occupancy
Si Si1 0.67081(8) 0.77144(8) 0.34415(4) 0.0337 Uani 1.0000
O O1 1.05215(18) 0.75981(18) 0.13917(10) 0.0347 Uani 1.0000
O O2 0.8191(2) 0.23865(19) 0.00023(10) 0.0411 Uani 1.0000
C C1 0.7094(3) 0.6404(3) 0.42131(15) 0.0482 Uani 1.0000
C C2 0.6365(5) 0.4710(4) 0.4004(2) 0.0794 Uani 1.0000
C C3 0.8841(4) 0.6686(5) 0.4409(2) 0.0775 Uani 1.0000
C C4 0.7663(3) 0.9783(3) 0.37053(16) 0.0464 Uani 1.0000
C C5 0.7399(4) 1.0248(4) 0.45210(19) 0.0643 Uani 1.0000
C C6 0.7254(4) 1.0935(3) 0.31480(19) 0.0573 Uani 1.0000
C C7 0.4566(3) 0.7267(3) 0.31777(14) 0.0339 Uani 1.0000
C C8 0.3618(3) 0.7656(3) 0.38301(16) 0.0445 Uani 1.0000
C C9 0.4186(3) 0.8003(3) 0.24335(15) 0.0437 Uani 1.0000
C C10 0.7644(3) 0.7220(3) 0.25978(14) 0.0346 Uani 1.0000
C C11 0.8276(3) 0.6826(3) 0.20661(14) 0.0325 Uani 1.0000
C C12 0.9130(3) 0.6359(3) 0.14352(13) 0.0309 Uani 1.0000
C C13 0.8160(3) 0.6219(3) 0.06896(14) 0.0325 Uani 1.0000
C C14 0.7609(3) 0.7449(3) 0.04626(14) 0.0359 Uani 1.0000
C C15 0.6725(3) 0.7404(3) -0.02269(14) 0.0358 Uani 1.0000
C C16 0.6140(3) 0.8663(3) -0.04628(16) 0.0449 Uani 1.0000
C C17 0.5245(3) 0.8552(3) -0.11228(16) 0.0481 Uani 1.0000
C C18 0.4908(3) 0.7209(3) -0.15789(16) 0.0495 Uani 1.0000
C C19 0.5461(3) 0.5987(3) -0.13749(15) 0.0430 Uani 1.0000
C C20 0.6382(3) 0.6051(3) -0.06913(14) 0.0364 Uani 1.0000
C C21 0.6963(3) 0.4807(3) -0.04522(14) 0.0352 Uani 1.0000
C C22 0.7836(3) 0.4872(3) 0.02178(13) 0.0318 Uani 1.0000
C C23 0.8420(3) 0.3531(3) 0.04289(14) 0.0331 Uani 1.0000
C C24 0.9284(3) 0.3572(3) 0.11640(14) 0.0317 Uani 1.0000
C C25 0.9820(3) 0.2311(3) 0.13689(15) 0.0354 Uani 1.0000
C C26 1.0618(3) 0.2265(3) 0.20697(15) 0.0360 Uani 1.0000
C C27 1.1146(3) 0.0965(3) 0.22980(17) 0.0427 Uani 1.0000
C C28 1.1856(3) 0.0943(3) 0.29933(18) 0.0486 Uani 1.0000
C C29 1.2097(3) 0.2221(3) 0.34961(17) 0.0477 Uani 1.0000
C C30 1.1623(3) 0.3492(3) 0.32941(16) 0.0432 Uani 1.0000
C C31 1.0875(3) 0.3559(3) 0.25764(15) 0.0363 Uani 1.0000
C C32 1.0347(3) 0.4851(3) 0.23450(14) 0.0347 Uani 1.0000
C C33 0.9578(3) 0.4879(3) 0.16589(14) 0.0314 Uani 1.0000
H H1 1.097(3) 0.752(3) 0.0919(9) 0.058(7) Uiso 1.0000
H H11 0.6590 0.6645 0.4680 0.0608 Uiso 1.0000
H H21 0.6592 0.4050 0.4426 0.0972 Uiso 1.0000
H H22 0.6817 0.4443 0.3526 0.0972 Uiso 1.0000
H H23 0.5211 0.4528 0.3924 0.0972 Uiso 1.0000
H H31 0.9000 0.5972 0.4819 0.0980 Uiso 1.0000
H H32 0.9279 0.7776 0.4588 0.0980 Uiso 1.0000
H H33 0.9385 0.6492 0.3946 0.0980 Uiso 1.0000
H H41 0.8811 0.9911 0.3677 0.0539 Uiso 1.0000
H H51 0.7943 1.1359 0.4615 0.0746 Uiso 1.0000
H H52 0.7822 0.9603 0.4890 0.0746 Uiso 1.0000
H H53 0.6256 1.0085 0.4589 0.0746 Uiso 1.0000
H H61 0.7801 1.2008 0.3321 0.0668 Uiso 1.0000
H H62 0.6101 1.0809 0.3130 0.0668 Uiso 1.0000
H H63 0.7591 1.0741 0.2629 0.0668 Uiso 1.0000
H H71 0.4205 0.6127 0.3092 0.0404 Uiso 1.0000
H H81 0.2489 0.7401 0.3666 0.0538 Uiso 1.0000
H H82 0.3992 0.8778 0.3962 0.0538 Uiso 1.0000
H H83 0.3758 0.7038 0.4285 0.0538 Uiso 1.0000
H H91 0.3031 0.7716 0.2330 0.0526 Uiso 1.0000
H H92 0.4577 0.9148 0.2482 0.0526 Uiso 1.0000
H H93 0.4701 0.7624 0.2005 0.0526 Uiso 1.0000
H H141 0.7841 0.8397 0.0793 0.0412 Uiso 1.0000
H H161 0.6381 0.9629 -0.0145 0.0519 Uiso 1.0000
H H171 0.4830 0.9440 -0.1282 0.0567 Uiso 1.0000
H H181 0.4255 0.7149 -0.2059 0.0566 Uiso 1.0000
H H191 0.5214 0.5039 -0.1706 0.0492 Uiso 1.0000
H H211 0.6733 0.3850 -0.0777 0.0398 Uiso 1.0000
H H251 0.9628 0.1408 0.1010 0.0415 Uiso 1.0000
H H271 1.0987 0.0057 0.1945 0.0520 Uiso 1.0000
H H281 1.2213 0.0019 0.3150 0.0580 Uiso 1.0000
H H291 1.2625 0.2194 0.4006 0.0562 Uiso 1.0000
H H301 1.1805 0.4387 0.3657 0.0505 Uiso 1.0000
H H321 1.0546 0.5769 0.2694 0.0406 Uiso 1.0000

loop_
_atom_site_aniso_label
_atom_site_aniso_U_11
_atom_site_aniso_U_22
_atom_site_aniso_U_33
_atom_site_aniso_U_12
_atom_site_aniso_U_13
_atom_site_aniso_U_23
Si1 0.0307(4) 0.0414(4) 0.0299(4) 0.0107(3) 0.0037(3) -0.0042(3)
O1 0.0320(9) 0.0325(9) 0.0343(10) -0.0012(7) 0.0047(7) -0.0081(7)
O2 0.0432(10) 0.0371(10) 0.0391(11) 0.0029(8) 0.0069(8) -0.0140(8)
C1 0.0516(17) 0.0682(19) 0.0318(15) 0.0278(14) 0.0047(12) 0.0054(13)
C2 0.111(3) 0.063(2) 0.071(2) 0.034(2) -0.001(2) 0.0235(18)
C3 0.065(2) 0.127(3) 0.054(2) 0.051(2) -0.0079(17) 0.007(2)
C4 0.0334(14) 0.0525(17) 0.0494(17) 0.0042(12) 0.0066(12) -0.0162(13)
C5 0.065(2) 0.065(2) 0.056(2) 0.0065(16) 0.0051(16) -0.0272(16)
C6 0.0535(18) 0.0390(16) 0.074(2) -0.0006(13) 0.0164(16) -0.0026(15)
C7 0.0309(12) 0.0355(13) 0.0351(14) 0.0078(10) 0.0041(10) -0.0012(10)
C8 0.0355(14) 0.0529(16) 0.0471(17) 0.0140(12) 0.0099(12) 0.0001(13)
C9 0.0377(14) 0.0531(16) 0.0405(16) 0.0125(12) -0.0015(12) 0.0004(12)
C10 0.0294(12) 0.0394(14) 0.0356(15) 0.0098(10) 0.0035(11) -0.0035(11)
C11 0.0298(12) 0.0320(12) 0.0340(14) 0.0054(10) -0.0003(10) -0.0030(10)
C12 0.0264(11) 0.0306(12) 0.0324(13) 0.0015(9) 0.0039(10) -0.0073(10)
C13 0.0273(12) 0.0320(13) 0.0340(14) 0.0000(9) 0.0054(10) -0.0055(10)
C14 0.0362(13) 0.0350(13) 0.0328(14) 0.0026(10) 0.0037(11) -0.0070(10)
C15 0.0305(12) 0.0392(14) 0.0336(14) 0.0008(10) 0.0073(10) 0.0007(11)
C16 0.0472(16) 0.0421(15) 0.0423(16) 0.0056(12) 0.0028(13) 0.0014(12)
C17 0.0484(16) 0.0511(17) 0.0427(17) 0.0088(13) 0.0022(13) 0.0103(13)
C18 0.0416(16) 0.0652(19) 0.0361(16) 0.0039(13) -0.0005(12) 0.0070(14)
C19 0.0372(14) 0.0512(16) 0.0353(15) 0.0019(12) 0.0044(12) -0.0022(12)
C20 0.0287(12) 0.0406(14) 0.0334(14) -0.0032(10) 0.0067(10) -0.0022(11)
C21 0.0296(12) 0.0397(13) 0.0309(14) -0.0015(10) 0.0073(10) -0.0087(10)
C22 0.0250(12) 0.0347(13) 0.0307(13) -0.0017(9) 0.0073(10) -0.0074(10)
C23 0.0277(12) 0.0327(13) 0.0343(14) -0.0015(9) 0.0115(10) -0.0082(10)
C24 0.0245(11) 0.0314(12) 0.0353(14) -0.0008(9) 0.0102(10) -0.0063(10)
C25 0.0311(12) 0.0296(13) 0.0423(15) 0.0012(10) 0.0097(11) -0.0100(11)
C26 0.0276(12) 0.0308(13) 0.0465(16) 0.0011(10) 0.0099(11) -0.0051(11)
C27 0.0380(14) 0.0309(13) 0.0588(19) 0.0073(11) 0.0108(13) -0.0042(12)
C28 0.0459(16) 0.0393(15) 0.062(2) 0.0135(12) 0.0036(14) 0.0067(13)
C29 0.0471(16) 0.0432(16) 0.0513(18) 0.0096(12) -0.0024(13) 0.0034(13)
C30 0.0439(15) 0.0377(14) 0.0456(17) 0.0067(11) 0.0004(12) -0.0049(12)
C31 0.0307(13) 0.0323(13) 0.0435(15) 0.0036(10) 0.0054(11) -0.0034(11)
C32 0.0340(13) 0.0290(12) 0.0388(15) 0.0045(10) 0.0013(11) -0.0086(10)
C33 0.0258(12) 0.0307(12) 0.0353(14) 0.0024(9) 0.0072(10) -0.0071(10)

loop_
_atom_type_symbol
_atom_type_scat_dispersion_real
_atom_type_scat_dispersion_imag
_atom_type_scat_source
C 0.0033 0.0016 'International Tables Vol C 4.2.6.8 and 6.1.1.4'
H 0.0000 0.0000 'International Tables Vol C 4.2.6.8 and 6.1.1.4'
O 0.0106 0.0060 'International Tables Vol C 4.2.6.8 and 6.1.1.4'
Si 0.0817 0.0704 'International Tables Vol C 4.2.6.8 and 6.1.1.4'

loop_
_geom_angle_atom_site_label_1
_geom_angle_atom_site_label_2
_geom_angle_atom_site_label_3
_geom_angle
_geom_angle_publ_flag
C1 Si1 C4 110.52(14) no
C1 Si1 C7 110.67(12) no
C4 Si1 C7 115.38(12) no
C1 Si1 C10 105.87(12) no
C4 Si1 C10 107.88(11) no
C7 Si1 C10 105.95(11) no
C12 O1 H1 108.5(18) no
Si1 C1 C2 111.6(2) no
Si1 C1 C3 111.7(2) no
C2 C1 C3 110.7(3) no
Si1 C1 H11 107.6 no
C2 C1 H11 107.5 no
C3 C1 H11 107.5 no
C1 C2 H21 109.4 no
C1 C2 H22 109.4 no
H21 C2 H22 109.5 no
C1 C2 H23 109.6 no
H21 C2 H23 109.5 no
H22 C2 H23 109.5 no
C1 C3 H31 109.4 no
C1 C3 H32 109.6 no
H31 C3 H32 109.5 no
C1 C3 H33 109.4 no
H31 C3 H33 109.5 no
H32 C3 H33 109.5 no
Si1 C4 C5 114.6(2) no
Si1 C4 C6 113.70(19) no
C5 C4 C6 109.5(2) no
Si1 C4 H41 106.1 no
C5 C4 H41 106.1 no
C6 C4 H41 106.2 no
C4 C5 H51 109.5 no
C4 C5 H52 109.6 no
H51 C5 H52 109.5 no
C4 C5 H53 109.3 no
H51 C5 H53 109.5 no
H52 C5 H53 109.5 no
C4 C6 H61 109.5 no
C4 C6 H62 109.4 no
H61 C6 H62 109.5 no
C4 C6 H63 109.5 no
H61 C6 H63 109.5 no
H62 C6 H63 109.5 no
Si1 C7 C8 112.09(17) no
Si1 C7 C9 113.94(17) no
C8 C7 C9 110.9(2) no
Si1 C7 H71 106.4 no
C8 C7 H71 106.5 no
C9 C7 H71 106.4 no
C7 C8 H81 109.5 no
C7 C8 H82 109.5 no
H81 C8 H82 109.5 no
C7 C8 H83 109.4 no
H81 C8 H83 109.5 no
H82 C8 H83 109.5 no
C7 C9 H91 109.5 no
C7 C9 H92 109.4 no
H91 C9 H92 109.5 no
C7 C9 H93 109.5 no
H91 C9 H93 109.5 no
H92 C9 H93 109.5 no
Si1 C10 C11 176.3(2) no
C10 C11 C12 177.1(2) no
C11 C12 O1 104.51(17) no
C11 C12 C13 110.18(18) no
O1 C12 C13 109.83(19) no
C11 C12 C33 108.54(19) no
O1 C12 C33 109.28(18) no
C13 C12 C33 114.05(18) no
C12 C13 C14 118.7(2) no
C12 C13 C22 122.1(2) no
C14 C13 C22 119.2(2) no
C13 C14 C15 121.6(2) no
C13 C14 H141 119.2 no
C15 C14 H141 119.2 no
C14 C15 C16 122.0(2) no
C14 C15 C20 119.2(2) no
C16 C15 C20 118.8(2) no
C15 C16 C17 120.1(3) no
C15 C16 H161 119.8 no
C17 C16 H161 120.1 no
C16 C17 C18 120.8(3) no
C16 C17 H171 119.5 no
C18 C17 H171 119.7 no
C17 C18 C19 120.8(3) no
C17 C18 H181 119.7 no
C19 C18 H181 119.6 no
C18 C19 C20 120.2(3) no
C18 C19 H191 119.9 no
C20 C19 H191 119.9 no
C19 C20 C15 119.4(2) no
C19 C20 C21 122.2(2) no
C15 C20 C21 118.4(2) no
C20 C21 C22 121.7(2) no
C20 C21 H211 119.1 no
C22 C21 H211 119.2 no
C13 C22 C21 119.9(2) no
C13 C22 C23 121.4(2) no
C21 C22 C23 118.8(2) no
C22 C23 O2 121.2(2) no
C22 C23 C24 118.7(2) no
O2 C23 C24 120.2(2) no
C23 C24 C25 118.9(2) no
C23 C24 C33 121.2(2) no
C25 C24 C33 119.8(2) no
C24 C25 C26 121.7(2) no
C24 C25 H251 119.1 no
C26 C25 H251 119.2 no
C25 C26 C27 122.5(2) no
C25 C26 C31 118.5(2) no
C27 C26 C31 119.0(2) no
C26 C27 C28 120.6(2) no
C26 C27 H271 119.7 no
C28 C27 H271 119.7 no
C27 C28 C29 120.3(2) no
C27 C28 H281 119.9 no
C29 C28 H281 119.8 no
C28 C29 C30 120.8(3) no
C28 C29 H291 119.6 no
C30 C29 H291 119.6 no
C29 C30 C31 120.7(2) no
C29 C30 H301 119.7 no
C31 C30 H301 119.7 no
C26 C31 C30 118.7(2) no
C26 C31 C32 118.7(2) no
C30 C31 C32 122.6(2) no
C31 C32 C33 122.0(2) no
C31 C32 H321 118.9 no
C33 C32 H321 119.1 no
C12 C33 C24 122.2(2) no
C12 C33 C32 118.50(19) no
C24 C33 C32 119.3(2) no

loop_
_geom_bond_atom_site_label_1
_geom_bond_atom_site_label_2
_geom_bond_distance
_geom_bond_publ_flag
Si1 C1 1.883(3) no
Si1 C4 1.880(3) no
Si1 C7 1.880(2) no
Si1 C10 1.837(2) no
O1 C12 1.439(3) no
O1 H1 0.944(10) no
O2 C23 1.238(3) no
C1 C2 1.529(5) no
C1 C3 1.532(4) no
C1 H11 1.000 no
C2 H21 1.000 no
C2 H22 1.000 no
C2 H23 1.000 no
C3 H31 1.000 no
C3 H32 1.000 no
C3 H33 1.000 no
C4 C5 1.536(4) no
C4 C6 1.533(4) no
C4 H41 1.000 no
C5 H51 1.000 no
C5 H52 1.000 no
C5 H53 1.000 no
C6 H61 1.000 no
C6 H62 1.000 no
C6 H63 1.000 no
C7 C8 1.540(3) no
C7 C9 1.536(3) no
C7 H71 1.000 no
C8 H81 1.000 no
C8 H82 1.000 no
C8 H83 1.000 no
C9 H91 1.000 no
C9 H92 1.000 no
C9 H93 1.000 no
C10 C11 1.206(3) no
C11 C12 1.486(3) no
C12 C13 1.528(3) no
C12 C33 1.535(3) no
C13 C14 1.376(3) no
C13 C22 1.424(3) no
C14 C15 1.415(3) no
C14 H141 1.000 no
C15 C16 1.421(4) no
C15 C20 1.420(3) no
C16 C17 1.370(4) no
C16 H161 1.000 no
C17 C18 1.405(4) no
C17 H171 1.000 no
C18 C19 1.359(4) no
C18 H181 1.000 no
C19 C20 1.421(4) no
C19 H191 1.000 no
C20 C21 1.409(4) no
C21 C22 1.379(3) no
C21 H211 1.000 no
C22 C23 1.476(3) no
C23 C24 1.474(3) no
C24 C25 1.384(3) no
C24 C33 1.420(3) no
C25 C26 1.405(4) no
C25 H251 1.000 no
C26 C27 1.422(3) no
C26 C31 1.426(3) no
C27 C28 1.358(4) no
C27 H271 1.000 no
C28 C29 1.412(4) no
C28 H281 1.000 no
C29 C30 1.361(4) no
C29 H291 1.000 no
C30 C31 1.413(4) no
C30 H301 1.000 no
C31 C32 1.418(3) no
C32 C33 1.368(3) no
C32 H321 1.000 no

loop_
_geom_hbond_atom_site_label_D
_geom_hbond_atom_site_label_H
_geom_hbond_atom_site_label_A
_geom_hbond_site_symmetry_A
_geom_hbond_distance_DH
_geom_hbond_distance_HA
_geom_hbond_distance_DA
_geom_hbond_angle_DHA
_geom_hbond_publ_flag
O1 H1 O2 2_765 0.944(19) 1.807(19) 2.746(2) 173(?) yes

loop_
_cod_related_entry_id
_cod_related_entry_database
_cod_related_entry_code
1 ChemSpider 24725672
